data_4024381
loop_
_publ_author_name
'Xiao-Long Qiu'
'Jiewen Zhu'
'Guikai Wu'
'Wen-Hwa Lee'
'A. Richard Chamberlin'

_publ_section_title
;
Stereoselective Synthesis of Chiral IBR2 Analogues
;
_journal_name_full 'Journal of Organic Chemistry'
_journal_page_first 2018
_journal_page_last 2027
_journal_paper_doi 10.1021/jo802607f
_journal_volume 74
_journal_year 2009
_chemical_formula_sum 'C25 H22 N2 O2 S'
_chemical_formula_weight 414.51
_chemical_name_systematic
; 
 ? 
;
_space_group_IT_number 19
_symmetry_cell_setting orthorhombic
_symmetry_space_group_name_Hall 'P 2ac 2ab'
_symmetry_space_group_name_H-M 'P 21 21 21'
_atom_sites_solution_hydrogens difmap
_atom_sites_solution_primary direct
_atom_sites_solution_secondary difmap
_audit_creation_method SHELXTL
_cell_angle_alpha 90.00
_cell_angle_beta 90.00
_cell_angle_gamma 90.00
_cell_formula_units_Z 4
_cell_length_a 8.4153(9)
_cell_length_b 13.8166(14)
_cell_length_c 17.6679(18)
_cell_measurement_temperature 155(2)
_cell_volume 2054.3(4)
_computing_cell_refinement 'Bruker SMART/SAINT'
_computing_data_collection 'Bruker SMART'
_computing_data_reduction 'Bruker SAINT'
_computing_molecular_graphics 'Bruker SHELXTL'
_computing_publication_material 'Bruker SHELXTL'
_computing_structure_refinement 'Bruker SHELXTL'
_computing_structure_solution 'Bruker SHELXTL'
_diffrn_ambient_temperature 155(2)
_diffrn_measured_fraction_theta_full 0.997
_diffrn_measured_fraction_theta_max 0.997
_diffrn_measurement_device_type 'CCD area detector'
_diffrn_measurement_method 'omega scans'
_diffrn_radiation_monochromator graphite
_diffrn_radiation_source 'sealed tube'
_diffrn_radiation_type MoK\a
_diffrn_radiation_wavelength 0.71073
_diffrn_reflns_av_R_equivalents 0.0252
_diffrn_reflns_av_sigmaI/netI 0.0191
_diffrn_reflns_limit_h_max 11
_diffrn_reflns_limit_h_min -11
_diffrn_reflns_limit_k_max 18
_diffrn_reflns_limit_k_min -17
_diffrn_reflns_limit_l_max 23
_diffrn_reflns_limit_l_min -23
_diffrn_reflns_number 22747
_diffrn_reflns_theta_full 28.29
_diffrn_reflns_theta_max 28.29
_diffrn_reflns_theta_min 1.87
_diffrn_standards_decay_% '< 1.0'
_diffrn_standards_interval_count 'initial 50 frames recollected'
_diffrn_standards_number '50 frames'
_exptl_absorpt_coefficient_mu 0.183
_exptl_absorpt_correction_T_max 0.9644
_exptl_absorpt_correction_T_min 0.9322
_exptl_absorpt_correction_type multi-scan
_exptl_absorpt_process_details 'Bruker SADABS'
_exptl_crystal_colour colorless
_exptl_crystal_density_diffrn 1.340
_exptl_crystal_density_meas ?
_exptl_crystal_density_method 'not measured'
_exptl_crystal_description block
_exptl_crystal_F_000 872
_exptl_crystal_size_max 0.39
_exptl_crystal_size_mid 0.35
_exptl_crystal_size_min 0.20
_refine_diff_density_max 0.310
_refine_diff_density_min -0.255
_refine_diff_density_rms 0.039
_refine_ls_abs_structure_details 'Flack H D (1983), Acta Cryst. A39, 876-881'
_refine_ls_abs_structure_Flack 0.03(4)
_refine_ls_extinction_method none
_refine_ls_goodness_of_fit_ref 1.065
_refine_ls_hydrogen_treatment refall
_refine_ls_matrix_type full
_refine_ls_number_parameters 359
_refine_ls_number_reflns 5054
_refine_ls_number_restraints 0
_refine_ls_restrained_S_all 1.065
_refine_ls_R_factor_all 0.0301
_refine_ls_R_factor_gt 0.0278
_refine_ls_shift/su_max 0.001
_refine_ls_shift/su_mean 0.000
_refine_ls_structure_factor_coef Fsqd
_refine_ls_weighting_details 'calc w=1/[\s^2^(Fo^2^)+(0.0449P)^2^+0.3267P] where P=(Fo^2^+2Fc^2^)/3'
_refine_ls_weighting_scheme calc
_refine_ls_wR_factor_gt 0.0724
_refine_ls_wR_factor_ref 0.0743
_reflns_number_gt 4824
_reflns_number_total 5054
_reflns_threshold_expression >2sigma(I)
_cod_data_source_file jo802607f_si_004.cif
_cod_data_source_block whl5
_cod_depositor_comments
;
The following automatic conversions were performed:
'_symmetry_cell_setting' value 'Orthorhombic' changed to 'orthorhombic'
according to '/home/saulius/struct/CIF-dictionaries/cif_core.dic'
dictionary named 'cif_core.dic' version 2.4.1 from 2010-06-29.

Automatic conversion script
Id: cif_fix_enum 1527 2010-12-29 10:47:43Z saulius 

The following automatic conversions were performed:

'_exptl_crystal_density_meas' value 'n/a' was changed to '?' - the
value is perceived as not measured.

Automatic conversion script
Id: cif_fix_values 3008 2015-01-20 13:52:24Z robertas 
;
_cod_original_sg_symbol_H-M P2(1)2(1)2(1)
_cod_database_code 4024381

loop_
_symmetry_equiv_pos_as_xyz
'x, y, z'
'-x+1/2, -y, z+1/2'
'-x, y+1/2, -z+1/2'
'x+1/2, -y+1/2, -z'

loop_
_atom_site_label
_atom_site_type_symbol
_atom_site_fract_x
_atom_site_fract_y
_atom_site_fract_z
_atom_site_U_iso_or_equiv
_atom_site_adp_type
_atom_site_occupancy
_atom_site_symmetry_multiplicity
_atom_site_calc_flag
_atom_site_refinement_flags
_atom_site_disorder_assembly
_atom_site_disorder_group
S1 S 0.09254(4) 0.56006(2) 0.202994(16) 0.01746(7) Uani 1 1 d . . .
N1 N 0.20904(12) 0.46785(7) 0.21196(6) 0.0186(2) Uani 1 1 d . . .
N2 N 0.68559(14) 0.31939(9) 0.25241(7) 0.0276(3) Uani 1 1 d . . .
O1 O -0.00344(13) 0.56733(8) 0.26966(5) 0.0296(2) Uani 1 1 d . . .
O2 O 0.18938(12) 0.64186(6) 0.18185(6) 0.0267(2) Uani 1 1 d . . .
C1 C 0.35701(14) 0.46097(9) 0.16679(7) 0.0169(2) Uani 1 1 d . . .
C2 C 0.33342(15) 0.41297(9) 0.09011(7) 0.0192(2) Uani 1 1 d . . .
C3 C 0.40228(17) 0.45819(10) 0.02755(7) 0.0242(3) Uani 1 1 d . . .
C4 C 0.39263(18) 0.41785(12) -0.04440(8) 0.0315(3) Uani 1 1 d . . .
C5 C 0.31301(19) 0.33147(13) -0.05412(9) 0.0350(3) Uani 1 1 d . . .
C6 C 0.24262(18) 0.28597(12) 0.00722(9) 0.0303(3) Uani 1 1 d . . .
C7 C 0.25002(16) 0.32558(10) 0.08077(8) 0.0229(3) Uani 1 1 d . . .
C8 C 0.17295(17) 0.26967(10) 0.14155(9) 0.0270(3) Uani 1 1 d . . .
C9 C 0.13513(16) 0.29264(10) 0.21245(9) 0.0261(3) Uani 1 1 d . . .
C10 C 0.15691(16) 0.38397(10) 0.25590(7) 0.0223(3) Uani 1 1 d . . .
C11 C 0.48520(15) 0.41467(8) 0.21354(7) 0.0189(2) Uani 1 1 d . . .
C12 C 0.57350(16) 0.33464(9) 0.19694(8) 0.0239(3) Uani 1 1 d . . .
C13 C 0.66650(15) 0.38818(10) 0.30813(8) 0.0246(3) Uani 1 1 d . . .
C14 C 0.74665(17) 0.40031(13) 0.37695(9) 0.0321(3) Uani 1 1 d . . .
C15 C 0.70088(19) 0.47657(13) 0.42176(8) 0.0351(3) Uani 1 1 d . . .
C16 C 0.5789(2) 0.54040(12) 0.40043(8) 0.0337(3) Uani 1 1 d . . .
C17 C 0.49908(18) 0.52823(10) 0.33225(8) 0.0271(3) Uani 1 1 d . . .
C18 C 0.54259(15) 0.45082(9) 0.28527(7) 0.0209(2) Uani 1 1 d . . .
C19 C -0.03733(16) 0.53584(10) 0.12529(7) 0.0214(2) Uani 1 1 d . . .
C20 C -0.14682(15) 0.62002(9) 0.11192(7) 0.0191(2) Uani 1 1 d . . .
C21 C -0.29702(16) 0.62204(10) 0.14454(8) 0.0257(3) Uani 1 1 d . . .
C22 C -0.39760(17) 0.70040(11) 0.13248(9) 0.0294(3) Uani 1 1 d . . .
C23 C -0.34891(18) 0.77741(10) 0.08836(8) 0.0275(3) Uani 1 1 d . . .
C24 C -0.1985(2) 0.77642(12) 0.05618(8) 0.0309(3) Uani 1 1 d . . .
C25 C -0.09808(18) 0.69836(10) 0.06798(7) 0.0264(3) Uani 1 1 d . . .
H1A H 0.3900(18) 0.5301(11) 0.1577(8) 0.016(3) Uiso 1 1 d . . .
H2 H 0.743(3) 0.2687(16) 0.2560(13) 0.050(6) Uiso 1 1 d . . .
H3A H 0.465(2) 0.5174(13) 0.0340(9) 0.030(4) Uiso 1 1 d . . .
H4A H 0.438(3) 0.4489(15) -0.0874(12) 0.052(6) Uiso 1 1 d . . .
H5A H 0.307(2) 0.3021(13) -0.1044(10) 0.032(4) Uiso 1 1 d . . .
H6A H 0.184(2) 0.2253(14) 0.0018(11) 0.037(5) Uiso 1 1 d . . .
H8A H 0.146(2) 0.2053(16) 0.1252(12) 0.047(6) Uiso 1 1 d . . .
H9A H 0.089(2) 0.2473(12) 0.2414(9) 0.023(4) Uiso 1 1 d . . .
H10A H 0.0550(19) 0.4013(12) 0.2831(9) 0.021(4) Uiso 1 1 d . . .
H10B H 0.241(2) 0.3758(13) 0.2971(10) 0.032(4) Uiso 1 1 d . . .
H12A H 0.576(2) 0.2915(13) 0.1543(9) 0.028(4) Uiso 1 1 d . . .
H14A H 0.831(2) 0.3561(14) 0.3876(10) 0.036(5) Uiso 1 1 d . . .
H15A H 0.753(3) 0.4866(15) 0.4692(12) 0.045(6) Uiso 1 1 d . . .
H16A H 0.556(2) 0.5898(15) 0.4363(11) 0.043(5) Uiso 1 1 d . . .
H17A H 0.408(2) 0.5720(12) 0.3169(10) 0.030(4) Uiso 1 1 d . . .
H19A H 0.025(2) 0.5219(13) 0.0818(10) 0.035(5) Uiso 1 1 d . . .
H19B H -0.102(2) 0.4775(14) 0.1377(10) 0.037(5) Uiso 1 1 d . . .
H21A H -0.328(2) 0.5729(13) 0.1739(10) 0.031(4) Uiso 1 1 d . . .
H22A H -0.506(2) 0.7008(13) 0.1576(9) 0.033(4) Uiso 1 1 d . . .
H23A H -0.420(2) 0.8325(13) 0.0811(9) 0.028(4) Uiso 1 1 d . . .
H24A H -0.166(3) 0.8286(15) 0.0300(11) 0.045(6) Uiso 1 1 d . . .
H25A H 0.009(2) 0.7004(14) 0.0455(10) 0.037(5) Uiso 1 1 d . . .

loop_
_atom_site_aniso_label
_atom_site_aniso_U_11
_atom_site_aniso_U_22
_atom_site_aniso_U_33
_atom_site_aniso_U_23
_atom_site_aniso_U_13
_atom_site_aniso_U_12
S1 0.01809(13) 0.01557(13) 0.01872(13) -0.00210(10) -0.00281(11) 0.00354(11)
N1 0.0174(5) 0.0154(4) 0.0230(5) 0.0029(4) 0.0018(4) 0.0035(4)
N2 0.0203(6) 0.0275(6) 0.0350(6) 0.0069(5) -0.0016(5) 0.0074(5)
O1 0.0337(5) 0.0334(5) 0.0218(4) -0.0014(4) 0.0025(4) 0.0140(5)
O2 0.0231(5) 0.0162(4) 0.0407(6) -0.0005(4) -0.0085(4) 0.0003(4)
C1 0.0163(5) 0.0150(5) 0.0194(5) 0.0013(4) 0.0010(4) 0.0011(4)
C2 0.0166(6) 0.0207(6) 0.0203(5) 0.0011(4) -0.0011(5) 0.0033(4)
C3 0.0208(6) 0.0281(7) 0.0236(6) 0.0027(5) -0.0005(5) 0.0013(5)
C4 0.0262(7) 0.0469(9) 0.0215(6) 0.0023(6) 0.0006(5) 0.0026(7)
C5 0.0273(7) 0.0518(10) 0.0259(7) -0.0119(6) -0.0042(6) 0.0030(7)
C6 0.0248(7) 0.0326(8) 0.0335(7) -0.0096(6) -0.0044(6) -0.0009(6)
C7 0.0192(6) 0.0234(6) 0.0261(6) -0.0021(5) -0.0031(5) 0.0019(5)
C8 0.0243(7) 0.0189(6) 0.0378(7) -0.0008(5) -0.0022(6) -0.0028(5)
C9 0.0236(6) 0.0195(6) 0.0353(7) 0.0079(5) 0.0015(5) -0.0025(5)
C10 0.0216(6) 0.0222(6) 0.0231(6) 0.0067(5) 0.0024(5) 0.0017(5)
C11 0.0172(5) 0.0187(5) 0.0208(6) 0.0032(4) 0.0000(4) -0.0002(4)
C12 0.0211(6) 0.0233(6) 0.0272(6) 0.0035(5) -0.0006(5) 0.0039(5)
C13 0.0173(6) 0.0289(7) 0.0276(7) 0.0094(5) 0.0002(5) -0.0036(5)
C14 0.0196(6) 0.0453(9) 0.0312(7) 0.0157(6) -0.0048(6) -0.0065(6)
C15 0.0291(7) 0.0522(9) 0.0241(7) 0.0080(6) -0.0068(6) -0.0150(7)
C16 0.0352(8) 0.0392(8) 0.0265(7) -0.0026(6) -0.0021(6) -0.0101(7)
C17 0.0279(7) 0.0272(7) 0.0262(6) -0.0004(5) -0.0032(5) -0.0031(6)
C18 0.0178(5) 0.0229(6) 0.0220(6) 0.0050(5) -0.0010(4) -0.0039(5)
C19 0.0204(6) 0.0207(6) 0.0232(6) -0.0046(5) -0.0063(5) 0.0023(5)
C20 0.0183(6) 0.0216(6) 0.0174(5) -0.0022(4) -0.0039(4) 0.0024(5)
C21 0.0187(6) 0.0252(6) 0.0333(7) 0.0027(6) -0.0012(5) -0.0029(5)
C22 0.0184(6) 0.0335(7) 0.0363(7) -0.0053(6) -0.0026(6) 0.0046(6)
C23 0.0318(7) 0.0269(6) 0.0239(6) -0.0055(5) -0.0105(5) 0.0098(6)
C24 0.0404(8) 0.0299(7) 0.0223(6) 0.0079(5) -0.0013(6) 0.0034(7)
C25 0.0274(7) 0.0321(7) 0.0197(6) 0.0030(5) 0.0039(5) 0.0026(6)

loop_
_atom_type_symbol
_atom_type_description
_atom_type_scat_dispersion_real
_atom_type_scat_dispersion_imag
_atom_type_scat_source
C C 0.0033 0.0016 'International Tables Vol C Tables 4.2.6.8 and 6.1.1.4'
H H 0.0000 0.0000 'International Tables Vol C Tables 4.2.6.8 and 6.1.1.4'
N N 0.0061 0.0033 'International Tables Vol C Tables 4.2.6.8 and 6.1.1.4'
O O 0.0106 0.0060 'International Tables Vol C Tables 4.2.6.8 and 6.1.1.4'
S S 0.1246 0.1234 'International Tables Vol C Tables 4.2.6.8 and 6.1.1.4'

loop_
_geom_angle_atom_site_label_1
_geom_angle_atom_site_label_2
_geom_angle_atom_site_label_3
_geom_angle
_geom_angle_site_symmetry_1
_geom_angle_site_symmetry_3
_geom_angle_publ_flag
O1 S1 O2 118.47(6) . . ?
O1 S1 N1 108.49(6) . . ?
O2 S1 N1 107.49(6) . . ?
O1 S1 C19 107.47(7) . . ?
O2 S1 C19 107.06(6) . . ?
N1 S1 C19 107.39(6) . . ?
C10 N1 C1 119.15(10) . . ?
C10 N1 S1 119.68(9) . . ?
C1 N1 S1 120.51(8) . . ?
C12 N2 C13 108.86(11) . . ?
N1 C1 C11 109.56(10) . . ?
N1 C1 C2 113.44(10) . . ?
C11 C1 C2 113.44(10) . . ?
C3 C2 C7 119.92(12) . . ?
C3 C2 C1 117.12(11) . . ?
C7 C2 C1 122.95(11) . . ?
C4 C3 C2 121.36(13) . . ?
C5 C4 C3 119.27(14) . . ?
C4 C5 C6 120.18(14) . . ?
C5 C6 C7 121.69(14) . . ?
C2 C7 C6 117.58(13) . . ?
C2 C7 C8 125.76(12) . . ?
C6 C7 C8 116.64(13) . . ?
C9 C8 C7 131.78(13) . . ?
C8 C9 C10 131.16(13) . . ?
N1 C10 C9 115.79(11) . . ?
C12 C11 C18 106.66(11) . . ?
C12 C11 C1 128.20(11) . . ?
C18 C11 C1 125.10(11) . . ?
C11 C12 N2 110.14(12) . . ?
N2 C13 C14 130.29(13) . . ?
N2 C13 C18 107.71(12) . . ?
C14 C13 C18 122.00(14) . . ?
C15 C14 C13 117.21(14) . . ?
C14 C15 C16 122.15(14) . . ?
C17 C16 C15 120.65(15) . . ?
C16 C17 C18 118.63(14) . . ?
C17 C18 C13 119.36(12) . . ?
C17 C18 C11 134.05(12) . . ?
C13 C18 C11 106.57(12) . . ?
C20 C19 S1 110.55(9) . . ?
C21 C20 C25 118.89(12) . . ?
C21 C20 C19 120.55(12) . . ?
C25 C20 C19 120.55(12) . . ?
C20 C21 C22 120.38(13) . . ?
C23 C22 C21 120.38(14) . . ?
C22 C23 C24 119.62(13) . . ?
C25 C24 C23 120.13(14) . . ?
C24 C25 C20 120.59(13) . . ?

loop_
_geom_bond_atom_site_label_1
_geom_bond_atom_site_label_2
_geom_bond_distance
_geom_bond_site_symmetry_2
_geom_bond_publ_flag
S1 O1 1.4317(10) . ?
S1 O2 1.4426(10) . ?
S1 N1 1.6153(10) . ?
S1 C19 1.7864(13) . ?
N1 C10 1.4623(16) . ?
N1 C1 1.4820(15) . ?
N2 C12 1.3764(17) . ?
N2 C13 1.3777(19) . ?
C1 C11 1.5017(16) . ?
C1 C2 1.5215(17) . ?
C2 C3 1.3956(18) . ?
C2 C7 1.4062(18) . ?
C3 C4 1.3904(19) . ?
C4 C5 1.379(2) . ?
C5 C6 1.386(2) . ?
C6 C7 1.411(2) . ?
C7 C8 1.473(2) . ?
C8 C9 1.331(2) . ?
C9 C10 1.4883(19) . ?
C11 C12 1.3641(17) . ?
C11 C18 1.4453(17) . ?
C13 C14 1.4006(19) . ?
C13 C18 1.4140(18) . ?
C14 C15 1.373(3) . ?
C15 C16 1.405(2) . ?
C16 C17 1.3895(19) . ?
C17 C18 1.4024(19) . ?
C19 C20 1.5025(17) . ?
C20 C21 1.3895(19) . ?
C20 C25 1.3938(18) . ?
C21 C22 1.391(2) . ?
C22 C23 1.381(2) . ?
C23 C24 1.388(2) . ?
C24 C25 1.386(2) . ?

loop_
_geom_torsion_atom_site_label_1
_geom_torsion_atom_site_label_2
_geom_torsion_atom_site_label_3
_geom_torsion_atom_site_label_4
_geom_torsion
_geom_torsion_site_symmetry_1
_geom_torsion_site_symmetry_2
_geom_torsion_site_symmetry_3
_geom_torsion_site_symmetry_4
_geom_torsion_publ_flag
O1 S1 N1 C10 30.86(12) . . . . ?
O2 S1 N1 C10 160.08(10) . . . . ?
C19 S1 N1 C10 -85.02(11) . . . . ?
O1 S1 N1 C1 -158.55(9) . . . . ?
O2 S1 N1 C1 -29.33(11) . . . . ?
C19 S1 N1 C1 85.57(10) . . . . ?
C10 N1 C1 C11 -45.47(14) . . . . ?
S1 N1 C1 C11 143.90(9) . . . . ?
C10 N1 C1 C2 82.42(13) . . . . ?
S1 N1 C1 C2 -88.21(11) . . . . ?
N1 C1 C2 C3 133.80(11) . . . . ?
C11 C1 C2 C3 -100.34(13) . . . . ?
N1 C1 C2 C7 -47.78(15) . . . . ?
C11 C1 C2 C7 78.08(15) . . . . ?
C7 C2 C3 C4 -1.0(2) . . . . ?
C1 C2 C3 C4 177.43(12) . . . . ?
C2 C3 C4 C5 0.1(2) . . . . ?
C3 C4 C5 C6 0.5(2) . . . . ?
C4 C5 C6 C7 -0.2(2) . . . . ?
C3 C2 C7 C6 1.29(19) . . . . ?
C1 C2 C7 C6 -177.09(12) . . . . ?
C3 C2 C7 C8 179.40(13) . . . . ?
C1 C2 C7 C8 1.0(2) . . . . ?
C5 C6 C7 C2 -0.7(2) . . . . ?
C5 C6 C7 C8 -179.00(14) . . . . ?
C2 C7 C8 C9 14.7(2) . . . . ?
C6 C7 C8 C9 -167.13(16) . . . . ?
C7 C8 C9 C10 0.3(3) . . . . ?
C1 N1 C10 C9 -55.93(16) . . . . ?
S1 N1 C10 C9 114.78(11) . . . . ?
C8 C9 C10 N1 9.4(2) . . . . ?
N1 C1 C11 C12 124.40(14) . . . . ?
C2 C1 C11 C12 -3.49(18) . . . . ?
N1 C1 C11 C18 -58.21(15) . . . . ?
C2 C1 C11 C18 173.90(11) . . . . ?
C18 C11 C12 N2 -1.61(14) . . . . ?
C1 C11 C12 N2 176.16(12) . . . . ?
C13 N2 C12 C11 2.54(15) . . . . ?
C12 N2 C13 C14 177.04(14) . . . . ?
C12 N2 C13 C18 -2.39(15) . . . . ?
N2 C13 C14 C15 -179.84(14) . . . . ?
C18 C13 C14 C15 -0.5(2) . . . . ?
C13 C14 C15 C16 0.1(2) . . . . ?
C14 C15 C16 C17 0.1(2) . . . . ?
C15 C16 C17 C18 0.1(2) . . . . ?
C16 C17 C18 C13 -0.52(19) . . . . ?
C16 C17 C18 C11 177.90(13) . . . . ?
N2 C13 C18 C17 -179.81(12) . . . . ?
C14 C13 C18 C17 0.71(19) . . . . ?
N2 C13 C18 C11 1.38(14) . . . . ?
C14 C13 C18 C11 -178.10(12) . . . . ?
C12 C11 C18 C17 -178.44(14) . . . . ?
C1 C11 C18 C17 3.7(2) . . . . ?
C12 C11 C18 C13 0.12(14) . . . . ?
C1 C11 C18 C13 -177.73(11) . . . . ?
O1 S1 C19 C20 65.08(11) . . . . ?
O2 S1 C19 C20 -63.19(10) . . . . ?
N1 S1 C19 C20 -178.37(9) . . . . ?
S1 C19 C20 C21 -93.96(13) . . . . ?
S1 C19 C20 C25 84.61(13) . . . . ?
C25 C20 C21 C22 0.9(2) . . . . ?
C19 C20 C21 C22 179.53(12) . . . . ?
C20 C21 C22 C23 -0.4(2) . . . . ?
C21 C22 C23 C24 -0.2(2) . . . . ?
C22 C23 C24 C25 0.3(2) . . . . ?
C23 C24 C25 C20 0.2(2) . . . . ?
C21 C20 C25 C24 -0.8(2) . . . . ?
C19 C20 C25 C24 -179.41(12) . . . . ?

loop_
_cod_related_entry_id
_cod_related_entry_database
_cod_related_entry_code
1 ChemSpider 30658909
